data_1516438
loop_
_publ_author_name
'Tohnai, Norimitsu'
'Kurata, Mitsuru'
'Nakajima, Hiromi'
'Yamamoto, Atsushi'
'Hinoue, Tomoaki'
'Mizobe, Yuji'
'Hisaki, Ichiro'
'Miyata, Mikiji'

_publ_section_title
;
 Effect of Steric Complementarity on Solid-State Optical Properties of
 Ternary CT Complexes: 4,4&#x2032;-Biphenyldisulfonic Acid, Aliphatic
 Amines, and Tetracyanoquinodimethane&#x2020;
;
_journal_issue 27
_journal_name_full 'The Journal of Physical Chemistry C'
_journal_page_first 11725
_journal_paper_doi 10.1021/jp901794m
_journal_volume 113
_journal_year 2009
_chemical_formula_moiety 'C13 H13 N3 O3 S '
_chemical_formula_sum 'C13 H13 N3 O3 S'
_chemical_formula_weight 291.32
_space_group_IT_number 15
_symmetry_cell_setting monoclinic
_symmetry_Int_Tables_number 15
_symmetry_space_group_name_Hall '-C 2yc'
_symmetry_space_group_name_H-M 'C 1 2/c 1'
_cell_angle_alpha 90.0000
_cell_angle_beta 121.1027(7)
_cell_angle_gamma 90.0000
_cell_formula_units_Z 8
_cell_length_a 29.3274(5)
_cell_length_b 6.97802(13)
_cell_length_c 16.0740(3)
_cell_measurement_reflns_used 13101
_cell_measurement_temperature 273.1
_cell_measurement_theta_max 68.2
_cell_measurement_theta_min 3.2
_cell_volume 2816.61(9)
_computing_cell_refinement PROCESS-AUTO
_computing_data_collection PROCESS-AUTO
_computing_data_reduction CrystalStructure
_computing_publication_material 'CrystalStructure 3.8'
_computing_structure_refinement SHELXL
_computing_structure_solution SIR2004
_diffrn_detector_area_resol_mean 10.00
_diffrn_measured_fraction_theta_full 0.992
_diffrn_measured_fraction_theta_max 0.992
_diffrn_measurement_device_type 'Rigaku RAXIS-RAPID'
_diffrn_measurement_method \w
_diffrn_radiation_type 'Cu K\a'
_diffrn_radiation_wavelength 1.54187
_diffrn_reflns_av_R_equivalents 0.058
_diffrn_reflns_limit_h_max 35
_diffrn_reflns_limit_h_min -35
_diffrn_reflns_limit_k_max 8
_diffrn_reflns_limit_k_min -8
_diffrn_reflns_limit_l_max 18
_diffrn_reflns_limit_l_min -19
_diffrn_reflns_number 15627
_diffrn_reflns_theta_full 68.23
_diffrn_reflns_theta_max 68.23
_exptl_absorpt_coefficient_mu 2.153
_exptl_absorpt_correction_T_max 0.650
_exptl_absorpt_correction_T_min 0.510
_exptl_absorpt_correction_type multi-scan
_exptl_absorpt_process_details
;
    Higashi, T. (1995). Program for Absorption Correction.
    Rigaku Corporation, Tokyo, Japan.
;
_exptl_crystal_colour unknown
_exptl_crystal_density_diffrn 1.374
_exptl_crystal_density_method 'not measured'
_exptl_crystal_description unknown
_exptl_crystal_F_000 1216.00
_exptl_crystal_size_max 0.30
_exptl_crystal_size_mid 0.30
_exptl_crystal_size_min 0.20
_refine_diff_density_max 0.51
_refine_diff_density_min -0.53
_refine_ls_extinction_method none
_refine_ls_goodness_of_fit_ref 1.135
_refine_ls_hydrogen_treatment refall
_refine_ls_number_parameters 182
_refine_ls_number_reflns 2569
_refine_ls_R_factor_gt 0.0495
_refine_ls_shift/su_max 0.0010
_refine_ls_structure_factor_coef Fsqd
_refine_ls_weighting_details 'w = 1/[\s^2^(Fo^2^)+(0.0891P)^2^+1.4118P] where P=(Fo^2^+2Fc^2^)/3'
_refine_ls_weighting_scheme calc
_refine_ls_wR_factor_ref 0.1584
_reflns_number_gt 2045
_reflns_number_total 2569
_reflns_threshold_expression F^2^>2.0\s(F^2^)
_cod_data_source_file jp901794m_si_006.cif
_cod_data_source_block '__BPDS-ME'
_cod_original_formula_sum 'C13 H13 N3 O3 S '
_cod_database_code 1516438

loop_
_symmetry_equiv_pos_site_id
_symmetry_equiv_pos_as_xyz
1 +X,+Y,+Z
2 -X,+Y,1/2-Z
3 -X,-Y,-Z
4 +X,-Y,1/2+Z
5 1/2+X,1/2+Y,+Z
6 1/2-X,1/2+Y,1/2-Z
7 1/2-X,1/2-Y,-Z
8 1/2+X,1/2-Y,1/2+Z

loop_
_atom_site_label
_atom_site_type_symbol
_atom_site_fract_x
_atom_site_fract_y
_atom_site_fract_z
_atom_site_U_iso_or_equiv
_atom_site_adp_type
_atom_site_occupancy
_atom_site_symmetry_multiplicity
_atom_site_calc_flag
_atom_site_refinement_flags
S(1) S 0.647633(19) 0.11895(7) 0.65191(4) 0.0458(2) Uani 1.00 1 d .
O(1) O 0.62078(7) 0.1108(3) 0.54841(13) 0.0808(6) Uani 1.00 1 d .
O(2) O 0.68137(6) -0.0456(2) 0.70208(13) 0.0620(4) Uani 1.00 1 d .
O(3) O 0.67829(6) 0.2924(2) 0.69531(14) 0.0683(5) Uani 1.00 1 d .
N(1) N 0.57785(9) 0.6153(2) 0.55679(14) 0.0622(5) Uani 1.00 1 d .
N(2) N 0.68438(10) 0.6143(3) 0.86851(18) 0.0872(8) Uani 1.00 1 d .
N(3) N 0.71387(7) 0.6240(2) 0.65365(14) 0.0513(4) Uani 1.00 1 d .
C(1) C 0.59823(8) 0.1166(2) 0.68420(15) 0.0384(4) Uani 1.00 1 d .
C(2) C 0.54507(8) 0.1278(2) 0.61394(14) 0.0433(5) Uani 1.00 1 d .
C(3) C 0.50686(8) 0.1257(2) 0.63976(14) 0.0423(4) Uani 1.00 1 d .
C(4) C 0.52070(7) 0.1139(2) 0.73630(14) 0.0353(4) Uani 1.00 1 d .
C(5) C 0.57505(8) 0.1022(2) 0.80711(15) 0.0447(5) Uani 1.00 1 d .
C(6) C 0.61311(8) 0.1040(3) 0.78099(15) 0.0465(5) Uani 1.00 1 d .
C(7) C 0.54464(9) 0.6198(2) 0.73791(15) 0.0441(5) Uani 1.00 1 d .
C(8) C 0.49084(9) 0.6211(2) 0.65560(15) 0.0470(5) Uani 1.00 1 d .
C(9) C 0.55123(9) 0.6223(2) 0.83355(15) 0.0477(5) Uani 1.00 1 d .
C(10) C 0.58749(9) 0.6181(2) 0.72575(16) 0.0472(5) Uani 1.00 1 d .
C(11) C 0.58170(9) 0.6168(2) 0.63131(16) 0.0481(5) Uani 1.00 1 d .
C(12) C 0.64171(10) 0.6159(3) 0.80609(17) 0.0588(6) Uani 1.00 1 d .
C(13) C 0.7104(2) 0.6423(7) 0.5623(2) 0.141(2) Uani 1.00 1 d .
H(1) H 0.5348 0.1368 0.5488 0.052 Uiso 1.00 1 c R
H(2) H 0.4711 0.1324 0.5914 0.051 Uiso 1.00 1 c R
H(3) H 0.5856 0.0931 0.8723 0.054 Uiso 1.00 1 c R
H(4) H 0.6490 0.0966 0.8287 0.056 Uiso 1.00 1 c R
H(5) H 0.4854 0.6210 0.5932 0.056 Uiso 1.00 1 c R
H(6) H 0.5853 0.6248 0.8882 0.057 Uiso 1.00 1 c R
H(7) H 0.7479 0.6154 0.7007 0.062 Uiso 1.00 1 c R
H(8) H 0.6966 0.5189 0.6535 0.062 Uiso 1.00 1 c R
H(9) H 0.6992 0.7261 0.6638 0.062 Uiso 1.00 1 c R
H(10) H 0.7320 0.7479 0.5647 0.170 Uiso 1.00 1 c R
H(11) H 0.6741 0.6649 0.5124 0.170 Uiso 1.00 1 c R
H(12) H 0.7228 0.5264 0.5482 0.170 Uiso 1.00 1 c R

loop_
_atom_site_aniso_label
_atom_site_aniso_U_11
_atom_site_aniso_U_22
_atom_site_aniso_U_33
_atom_site_aniso_U_12
_atom_site_aniso_U_13
_atom_site_aniso_U_23
S(1) 0.0360(3) 0.0536(4) 0.0543(3) 0.0003(2) 0.0279(2) 0.0027(2)
O(1) 0.0549(10) 0.146(2) 0.0519(10) -0.0002(9) 0.0348(8) 0.0033(9)
O(2) 0.0567(9) 0.0595(10) 0.0832(11) 0.0142(7) 0.0455(8) 0.0063(8)
O(3) 0.0574(9) 0.0574(10) 0.1036(13) -0.0135(8) 0.0511(9) -0.0014(9)
N(1) 0.0638(13) 0.0713(14) 0.0481(11) 0.0032(9) 0.0266(9) 0.0020(8)
N(2) 0.0551(14) 0.127(2) 0.0620(13) 0.0032(12) 0.0183(12) 0.0154(13)
N(3) 0.0398(9) 0.0487(11) 0.0640(12) -0.0022(7) 0.0259(8) -0.0014(8)
C(1) 0.0332(9) 0.0367(10) 0.0469(10) -0.0008(7) 0.0219(8) 0.0015(7)
C(2) 0.0380(10) 0.0530(12) 0.0385(10) -0.0007(8) 0.0194(8) 0.0042(8)
C(3) 0.0282(9) 0.0554(13) 0.0373(10) 0.0007(7) 0.0127(7) 0.0023(8)
C(4) 0.0328(9) 0.0319(9) 0.0406(10) -0.0009(6) 0.0185(8) 0.0006(6)
C(5) 0.0303(9) 0.0619(13) 0.0382(9) -0.0002(8) 0.0150(8) 0.0000(8)
C(6) 0.0274(9) 0.0635(14) 0.0430(10) -0.0008(8) 0.0143(8) -0.0001(9)
C(7) 0.0507(12) 0.0368(11) 0.0395(10) -0.0008(8) 0.0194(9) 0.0000(7)
C(8) 0.0531(12) 0.0445(12) 0.0358(9) -0.0029(8) 0.0176(9) -0.0015(7)
C(9) 0.0459(11) 0.0488(12) 0.0358(10) 0.0012(8) 0.0123(8) 0.0028(8)
C(10) 0.0461(11) 0.0431(12) 0.0452(11) 0.0011(8) 0.0184(9) 0.0031(8)
C(11) 0.0477(12) 0.0446(12) 0.0460(12) 0.0011(8) 0.0201(9) 0.0021(8)
C(12) 0.0525(14) 0.0709(17) 0.0492(12) 0.0030(10) 0.0235(11) 0.0073(10)
C(13) 0.118(3) 0.242(6) 0.076(2) -0.002(3) 0.058(2) -0.008(2)

loop_
_atom_type_symbol
_atom_type_description
_atom_type_scat_dispersion_real
_atom_type_scat_dispersion_imag
_atom_type_scat_source
C C 0.018 0.009
;
International Tables for Crystallography
(1992, Vol. C, Tables 4.2.6.8 and 6.1.1.4)
;
H H 0.000 0.000
;
International Tables for Crystallography
(1992, Vol. C, Table 6.1.1.4)
;
N N 0.031 0.018
;
International Tables for Crystallography
(1992, Vol. C, Tables 4.2.6.8 and 6.1.1.4)
;
O O 0.049 0.032
;
International Tables for Crystallography
(1992, Vol. C, Tables 4.2.6.8 and 6.1.1.4)
;
S S 0.333 0.557
;
International Tables for Crystallography
(1992, Vol. C, Tables 4.2.6.8 and 6.1.1.4)
;

loop_
_geom_angle_atom_site_label_1
_geom_angle_atom_site_label_2
_geom_angle_atom_site_label_3
_geom_angle
_geom_angle_publ_flag
_geom_angle_site_symmetry_1
_geom_angle_site_symmetry_3
O(1) S(1) O(2) 114.94(12) yes . .
O(1) S(1) O(3) 115.13(13) yes . .
O(1) S(1) C(1) 107.36(11) yes . .
O(2) S(1) O(3) 108.40(8) yes . .
O(2) S(1) C(1) 104.75(11) yes . .
O(3) S(1) C(1) 105.28(11) yes . .
S(1) C(1) C(2) 120.65(19) yes . .
S(1) C(1) C(6) 119.90(15) yes . .
C(2) C(1) C(6) 119.5(2) yes . .
C(1) C(2) C(3) 120.3(2) yes . .
C(2) C(3) C(4) 121.47(16) yes . .
C(3) C(4) C(4) 121.18(15) yes . 2_656
C(3) C(4) C(5) 117.6(2) yes . .
C(4) C(4) C(5) 121.2(2) yes 2_656 .
C(4) C(5) C(6) 120.7(2) yes . .
C(1) C(6) C(5) 120.47(17) yes . .
C(8) C(7) C(9) 117.2(2) yes . .
C(8) C(7) C(10) 121.3(2) yes . .
C(9) C(7) C(10) 121.57(18) yes . .
C(7) C(8) C(9) 121.9(2) yes . 2_656
C(7) C(9) C(8) 120.96(18) yes . 2_656
C(7) C(10) C(11) 122.33(18) yes . .
C(7) C(10) C(12) 122.8(2) yes . .
C(11) C(10) C(12) 114.8(2) yes . .
N(1) C(11) C(10) 179.0(2) yes . .
N(2) C(12) C(10) 179.4(3) yes . .
C(13) N(3) H(7) 109.5 no . .
C(13) N(3) H(8) 109.5 no . .
C(13) N(3) H(9) 109.5 no . .
H(7) N(3) H(8) 109.5 no . .
H(7) N(3) H(9) 109.5 no . .
H(8) N(3) H(9) 109.5 no . .
C(1) C(2) H(1) 119.9 no . .
C(3) C(2) H(1) 119.9 no . .
C(2) C(3) H(2) 119.3 no . .
C(4) C(3) H(2) 119.3 no . .
C(4) C(5) H(3) 119.6 no . .
C(6) C(5) H(3) 119.6 no . .
C(1) C(6) H(4) 119.8 no . .
C(5) C(6) H(4) 119.8 no . .
C(7) C(8) H(5) 119.1 no . .
C(9) C(8) H(5) 119.1 no 2_656 .
C(7) C(9) H(6) 119.5 no . .
C(8) C(9) H(6) 119.5 no 2_656 .
N(3) C(13) H(10) 109.5 no . .
N(3) C(13) H(11) 109.5 no . .
N(3) C(13) H(12) 109.5 no . .
H(10) C(13) H(11) 109.5 no . .
H(10) C(13) H(12) 109.5 no . .
H(11) C(13) H(12) 109.5 no . .

loop_
_geom_bond_atom_site_label_1
_geom_bond_atom_site_label_2
_geom_bond_distance
_geom_bond_publ_flag
_geom_bond_site_symmetry_2
S(1) O(1) 1.4274(19) yes .
S(1) O(2) 1.4571(16) yes .
S(1) O(3) 1.4531(17) yes .
S(1) C(1) 1.774(2) yes .
N(1) C(11) 1.144(3) yes .
N(2) C(12) 1.129(2) yes .
N(3) C(13) 1.425(5) yes .
C(1) C(2) 1.376(2) yes .
C(1) C(6) 1.385(3) yes .
C(2) C(3) 1.382(3) yes .
C(3) C(4) 1.389(3) yes .
C(4) C(4) 1.490(3) yes 2_656
C(4) C(5) 1.403(2) yes .
C(5) C(6) 1.381(4) yes .
C(7) C(8) 1.443(2) yes .
C(7) C(9) 1.447(3) yes .
C(7) C(10) 1.368(4) yes .
C(8) C(9) 1.332(4) yes 2_656
C(10) C(11) 1.438(3) yes .
C(10) C(12) 1.440(2) yes .
N(3) H(7) 0.890 no .
N(3) H(8) 0.890 no .
N(3) H(9) 0.890 no .
C(2) H(1) 0.930 no .
C(3) H(2) 0.930 no .
C(5) H(3) 0.930 no .
C(6) H(4) 0.930 no .
C(8) H(5) 0.930 no .
C(9) H(6) 0.930 no .
C(13) H(10) 0.960 no .
C(13) H(11) 0.960 no .
C(13) H(12) 0.960 no .

loop_
_geom_contact_atom_site_label_1
_geom_contact_atom_site_label_2
_geom_contact_distance
_geom_contact_site_symmetry_2
O(1) C(9) 3.504(2) 4_564
O(2) N(1) 3.598(2) 1_545
O(2) N(2) 3.543(3) 1_545
O(2) N(3) 2.757(2) 1_545
O(2) N(3) 2.976(2) 6_646
O(2) C(11) 3.457(2) 1_545
O(2) C(12) 3.426(3) 1_545
O(2) C(13) 3.535(6) 1_545
O(3) N(1) 3.455(2) .
O(3) N(2) 3.509(3) .
O(3) N(3) 2.759(2) .
O(3) N(3) 3.057(2) 6_646
O(3) C(11) 3.346(2) .
O(3) C(12) 3.375(3) .
N(1) O(2) 3.598(2) 1_565
N(1) O(3) 3.455(2) .
N(1) N(3) 3.453(3) .
N(1) C(3) 3.363(2) 3_666
N(1) C(8) 3.366(2) 3_666
N(2) O(2) 3.543(3) 1_565
N(2) O(3) 3.509(3) .
N(2) C(13) 3.322(5) 4_565
N(3) O(2) 2.757(2) 1_565
N(3) O(2) 2.976(2) 6_656
N(3) O(3) 2.759(2) .
N(3) O(3) 3.057(2) 6_656
N(3) N(1) 3.453(3) .
C(1) C(10) 3.587(2) 1_545
C(1) C(11) 3.563(2) 1_545
C(1) C(11) 3.566(2) .
C(2) C(11) 3.545(2) .
C(3) N(1) 3.363(2) 3_666
C(3) C(8) 3.579(2) 1_545
C(3) C(8) 3.515(2) .
C(4) C(7) 3.516(2) 1_545
C(4) C(7) 3.597(2) .
C(5) C(7) 3.513(2) 1_545
C(5) C(9) 3.492(2) 1_545
C(6) C(10) 3.487(2) 1_545
C(6) C(12) 3.481(3) 1_545
C(7) C(4) 3.597(2) .
C(7) C(4) 3.516(2) 1_565
C(7) C(5) 3.513(2) 1_565
C(8) N(1) 3.366(2) 3_666
C(8) C(3) 3.515(2) .
C(8) C(3) 3.579(2) 1_565
C(9) O(1) 3.504(2) 4_565
C(9) C(5) 3.492(2) 1_565
C(10) C(1) 3.587(2) 1_565
C(10) C(6) 3.487(2) 1_565
C(11) O(2) 3.457(2) 1_565
C(11) O(3) 3.346(2) .
C(11) C(1) 3.566(2) .
C(11) C(1) 3.563(2) 1_565
C(11) C(2) 3.545(2) .
C(12) O(2) 3.426(3) 1_565
C(12) O(3) 3.375(3) .
C(12) C(6) 3.481(3) 1_565
C(13) O(2) 3.535(6) 1_565
C(13) N(2) 3.322(5) 4_564
S(1) H(7) 2.739 6_646
S(1) H(8) 3.133 .
S(1) H(9) 3.089 1_545
O(1) H(2) 2.989 3_656
O(1) H(3) 2.843 4_554
O(1) H(5) 3.325 3_666
O(1) H(6) 2.890 4_564
O(1) H(8) 3.468 .
O(1) H(9) 3.396 1_545
O(2) H(7) 3.074 1_545
O(2) H(7) 2.158 6_646
O(2) H(8) 3.226 1_545
O(2) H(8) 3.132 6_646
O(2) H(9) 1.877 1_545
O(2) H(9) 3.564 6_646
O(2) H(10) 3.543 1_545
O(2) H(11) 3.571 1_545
O(2) H(12) 3.551 6_646
O(3) H(7) 3.013 .
O(3) H(7) 2.295 6_646
O(3) H(8) 1.901 .
O(3) H(9) 3.181 .
O(3) H(9) 3.137 6_646
O(3) H(10) 3.378 6_646
N(1) H(1) 3.548 .
N(1) H(1) 3.316 3_666
N(1) H(2) 2.702 3_666
N(1) H(5) 2.712 3_666
N(1) H(6) 3.288 4_564
N(1) H(8) 3.068 .
N(1) H(9) 3.147 .
N(1) H(11) 3.267 .
N(2) H(4) 3.483 1_565
N(2) H(10) 3.313 6_646
N(2) H(11) 3.156 4_565
N(2) H(12) 2.686 4_565
C(2) H(1) 3.068 3_656
C(2) H(2) 3.578 3_656
C(2) H(5) 3.448 3_666
C(3) H(1) 3.196 3_656
C(3) H(5) 3.588 1_545
C(3) H(5) 3.524 .
C(5) H(6) 3.533 1_545
C(5) H(11) 3.473 4_565
C(6) H(11) 3.572 4_565
C(8) H(1) 3.415 3_666
C(8) H(2) 3.523 .
C(9) H(3) 3.399 1_565
C(11) H(1) 3.577 3_666
C(11) H(2) 3.543 3_666
C(11) H(5) 3.509 3_666
C(11) H(8) 3.273 .
C(11) H(9) 3.298 .
C(12) H(4) 3.369 1_565
C(12) H(9) 3.557 .
C(12) H(11) 3.533 4_565
C(12) H(12) 3.496 4_565
C(13) H(4) 3.565 6_656
C(13) H(10) 3.341 7_666
H(1) N(1) 3.548 .
H(1) N(1) 3.316 3_666
H(1) C(2) 3.068 3_656
H(1) C(3) 3.196 3_656
H(1) C(8) 3.415 3_666
H(1) C(11) 3.577 3_666
H(1) H(1) 2.640 3_656
H(1) H(2) 2.870 3_656
H(1) H(5) 2.650 3_666
H(2) O(1) 2.989 3_656
H(2) N(1) 2.702 3_666
H(2) C(2) 3.578 3_656
H(2) C(8) 3.523 .
H(2) C(11) 3.543 3_666
H(2) H(1) 2.870 3_656
H(2) H(5) 3.591 1_545
H(2) H(5) 3.434 .
H(3) O(1) 2.843 4_555
H(3) C(9) 3.399 1_545
H(3) H(6) 3.279 1_545
H(3) H(11) 2.935 4_565
H(4) N(2) 3.483 1_545
H(4) C(12) 3.369 1_545
H(4) C(13) 3.565 6_646
H(4) H(7) 3.296 6_646
H(4) H(10) 3.457 4_565
H(4) H(10) 3.170 6_646
H(4) H(11) 3.127 4_565
H(4) H(12) 3.257 6_646
H(5) O(1) 3.325 3_666
H(5) N(1) 2.712 3_666
H(5) C(2) 3.448 3_666
H(5) C(3) 3.524 .
H(5) C(3) 3.588 1_565
H(5) C(11) 3.509 3_666
H(5) H(1) 2.650 3_666
H(5) H(2) 3.434 .
H(5) H(2) 3.591 1_565
H(6) O(1) 2.890 4_565
H(6) N(1) 3.288 4_565
H(6) C(5) 3.533 1_565
H(6) H(3) 3.279 1_565
H(6) H(11) 3.078 4_565
H(7) S(1) 2.739 6_656
H(7) O(2) 3.074 1_565
H(7) O(2) 2.158 6_656
H(7) O(3) 3.013 .
H(7) O(3) 2.295 6_656
H(7) H(4) 3.296 6_656
H(7) H(8) 3.482 6_656
H(7) H(9) 3.322 6_646
H(8) S(1) 3.133 .
H(8) O(1) 3.468 .
H(8) O(2) 3.226 1_565
H(8) O(2) 3.132 6_656
H(8) O(3) 1.901 .
H(8) N(1) 3.068 .
H(8) C(11) 3.273 .
H(8) H(7) 3.482 6_646
H(8) H(9) 3.586 6_646
H(9) S(1) 3.089 1_565
H(9) O(1) 3.396 1_565
H(9) O(2) 1.877 1_565
H(9) O(2) 3.564 6_656
H(9) O(3) 3.181 .
H(9) O(3) 3.137 6_656
H(9) N(1) 3.147 .
H(9) C(11) 3.298 .
H(9) C(12) 3.557 .
H(9) H(7) 3.322 6_656
H(9) H(8) 3.586 6_656
H(10) O(2) 3.543 1_565
H(10) O(3) 3.378 6_656
H(10) N(2) 3.313 6_656
H(10) C(13) 3.341 7_666
H(10) H(4) 3.457 4_564
H(10) H(4) 3.170 6_656
H(10) H(10) 2.776 7_666
H(10) H(12) 3.164 7_666
H(11) O(2) 3.571 1_565
H(11) N(1) 3.267 .
H(11) N(2) 3.156 4_564
H(11) C(5) 3.473 4_564
H(11) C(6) 3.572 4_564
H(11) C(12) 3.533 4_564
H(11) H(3) 2.935 4_564
H(11) H(4) 3.127 4_564
H(11) H(6) 3.078 4_564
H(12) O(2) 3.551 6_656
H(12) N(2) 2.686 4_564
H(12) C(12) 3.496 4_564
H(12) H(4) 3.257 6_656
H(12) H(10) 3.164 7_666

loop_
_geom_torsion_atom_site_label_1
_geom_torsion_atom_site_label_2
_geom_torsion_atom_site_label_3
_geom_torsion_atom_site_label_4
_geom_torsion
_geom_torsion_site_symmetry_1
_geom_torsion_site_symmetry_3
_geom_torsion_site_symmetry_4
O(1) S(1) C(1) C(2) -6.65(19) . . .
O(1) S(1) C(1) C(6) 173.53(17) . . .
O(2) S(1) C(1) C(2) -129.29(15) . . .
O(2) S(1) C(1) C(6) 50.89(17) . . .
O(3) S(1) C(1) C(2) 116.49(16) . . .
O(3) S(1) C(1) C(6) -63.33(17) . . .
S(1) C(1) C(2) C(3) 179.94(11) . . .
S(1) C(1) C(6) C(5) 179.94(12) . . .
C(2) C(1) C(6) C(5) 0.1(2) . . .
C(6) C(1) C(2) C(3) -0.2(2) . . .
C(1) C(2) C(3) C(4) 0.5(2) . . .
C(2) C(3) C(4) C(5) -0.6(2) . . .
C(2) C(3) C(4) C(4) 179.31(17) . . 2_656
C(3) C(4) C(4) C(3) -172.03(17) . 2_656 2_656
C(3) C(4) C(4) C(5) 7.9(2) . 2_656 2_656
C(3) C(4) C(5) C(6) 0.5(2) . . .
C(4) C(4) C(5) C(6) -179.44(17) 2_656 . .
C(5) C(4) C(4) C(3) 7.9(2) . 2_656 2_656
C(5) C(4) C(4) C(5) -172.20(17) . 2_656 2_656
C(4) C(5) C(6) C(1) -0.2(3) . . .
C(8) C(7) C(9) C(8) 1.6(2) . . 2_656
C(9) C(7) C(8) C(9) -0.8(2) . . 2_656
C(8) C(7) C(10) C(11) -0.2(2) . . .
C(8) C(7) C(10) C(12) -179.73(19) . . .
C(10) C(7) C(8) C(9) 179.84(19) . . 2_656
C(9) C(7) C(10) C(11) -179.60(18) . . .
C(9) C(7) C(10) C(12) 0.9(3) . . .
C(10) C(7) C(9) C(8) -179.01(19) . . 2_656
C(7) C(8) C(9) C(7) -0.8(3) . 2_656 2_656
C(7) C(10) C(11) N(1) -171(12) . . .
C(7) C(10) C(12) N(2) -179(22) . . .
C(11) C(10) C(12) N(2) 2(21) . . .
C(12) C(10) C(11) N(1) 8(13) . . .
